data_4330714
loop_
_publ_author_name
'Daniel P. Lazzaro'
'Phillip E. Fanwick'
'David R. McMillin'

_publ_contact_author_address
;Department of Chemistry
Purdue University
560 Oval Dr.
W. Lafayette
IN 47907-2084
;
_publ_contact_author_email pfanwick@purdue.edu
_publ_contact_author_name 'Phillip E. Fanwick'
_publ_section_title
;
 Arylated versus Cyclometalated Platinum(II) Polypyridines:
 Photoluminescence from Pt(4'-R-trpy)Ph+ Systems (R = NMe2,
 N-Pyrrolidinyl, or 1-Pyrenyl)
;
_journal_name_full 'Inorganic Chemistry'
_journal_page_first 10474
_journal_page_last 10476
_journal_paper_doi 10.1021/ic301593b
_journal_volume 51
_journal_year 2012
_chemical_formula_moiety 'C21 H16 N3 Pt1,F6 P1'
_chemical_formula_sum 'C21 H16 F6 N3 P Pt'
_chemical_formula_weight 650.44
_space_group_IT_number 2
_symmetry_cell_setting triclinic
_symmetry_space_group_name_Hall '-P 1'
_symmetry_space_group_name_H-M 'P -1'
_cell_angle_alpha 106.007(7)
_cell_angle_beta 93.601(10)
_cell_angle_gamma 112.009(7)
_cell_formula_units_Z 2
_cell_length_a 8.8236(10)
_cell_length_b 10.4423(8)
_cell_length_c 12.1252(14)
_cell_measurement_reflns_used 3438
_cell_measurement_temperature 150.0(2)
_cell_measurement_theta_max 70
_cell_measurement_theta_min 3
_cell_volume 978.17(19)
_computing_cell_refinement 'DENZO/SCALEPACK (Otwinowski & Minor, 1996)'
_computing_data_collection 'CrystalClear(Rigaku, 2001)'
_computing_data_reduction 'DENZO/SCALEPACK (Otwinowski & Minor, 1996)'
_computing_molecular_graphics
;
    ORTEP (Johnson, 1976)
    PLATON (Spek, 2003)
;
_computing_publication_material 'SHELX97(Sheldrick, 2008) and local programs'
_computing_structure_refinement 'SHELX97 (Sheldrick, 2008)'
_computing_structure_solution
;
 PATTY (DIRDIF, Beurskins, 2008)
;
_diffrn_ambient_temperature 150.0(2)
_diffrn_measured_fraction_theta_full 0.9200
_diffrn_measured_fraction_theta_max 0.9200
_diffrn_measurement_details
;
Data were collected on a Rigaku Rapid which has a quarter 
chi circle and a 200 degree curved image plate at a fixed 
distance of 127.4mm.  Strategy was optimized using the 
CrystalClear software.  The completeness is the best 
that can be obtained with this geometry. The missing data are not cusp 
data but mostly high angle data.
Also the use of HKL2000/SCALEPACK lowers the number 
of observed data as inconsistent equivalents are removed 
from the data set and not included in the collected total
;
_diffrn_measurement_device_type Rigaku_Rapid_II
_diffrn_measurement_method \w
_diffrn_radiation_monochromator 'confocal optics'
_diffrn_radiation_type CU-K\a
_diffrn_radiation_wavelength 1.54184
_diffrn_reflns_av_R_equivalents 0.0720
_diffrn_reflns_av_sigmaI/netI 0.0267
_diffrn_reflns_limit_h_max 10
_diffrn_reflns_limit_h_min 0
_diffrn_reflns_limit_k_max 11
_diffrn_reflns_limit_k_min -12
_diffrn_reflns_limit_l_max 14
_diffrn_reflns_limit_l_min -14
_diffrn_reflns_number 17162
_diffrn_reflns_theta_full 70.3
_diffrn_reflns_theta_max 70.27
_diffrn_reflns_theta_min 3.86
_diffrn_standards_number 0
_exptl_absorpt_coefficient_mu 14.862
_exptl_absorpt_correction_T_max 0.7429
_exptl_absorpt_correction_T_min 0.4386
_exptl_absorpt_correction_type multi-scan
_exptl_absorpt_process_details 'SCALEPACK (Otwinowski & Minor, 1997)'
_exptl_crystal_colour yellow
_exptl_crystal_density_diffrn 2.208
_exptl_crystal_description needle
_exptl_crystal_F_000 620
_exptl_crystal_size_max 0.20
_exptl_crystal_size_mid 0.04
_exptl_crystal_size_min 0.02
_refine_diff_density_max 2.44
_refine_diff_density_min -1.20
_refine_ls_extinction_method none
_refine_ls_goodness_of_fit_ref 1.112
_refine_ls_hydrogen_treatment constr
_refine_ls_matrix_type full
_refine_ls_number_parameters 289
_refine_ls_number_reflns 3432
_refine_ls_number_restraints 0
_refine_ls_R_factor_all 0.044
_refine_ls_R_factor_gt 0.043
_refine_ls_shift/su_max 0.001
_refine_ls_structure_factor_coef Fsqd
_refine_ls_weighting_details 'w=1/[\s^2^(Fo^2^)+(0.0888P)^2^+1.9764P] where P=(Fo^2^+2Fc^2^)/3'
_refine_ls_weighting_scheme calc
_refine_ls_wR_factor_gt 0.121
_refine_ls_wR_factor_ref 0.122
_reflns_number_gt 3307
_reflns_number_total 3432
_reflns_threshold_expression >2.0\s(I)
_cod_data_source_file ic301593b_si_002_3.cif
_cod_data_source_block PTPBPY
_cod_depositor_comments
;
The following automatic conversions were performed:

'_refine_ls_weighting_scheme' value 'calc ' changed to 'calc'
according to the built-in table from CIF Core dictionary named
'cif_core.dic' version 2.4.1 from 2010-06-29.

Automatic conversion script
Id: cif_fix_values 1891 2012-01-12 08:04:46Z andrius 

The following automatic conversions were performed:

data name '_iucr_refine_instruction_details' was replaced with
'_iucr_refine_instructions_details' as specified in the replacement
file 'data/replacement-values/replacement_tags.lst'.

Automatic conversion script
Id: cif_correct_tags 9268 2022-04-12 08:56:07Z antanas 
;
_cod_original_cell_volume 978.17(18)
_cod_original_formula_sum 'C21 H16 F6 N3 P1 Pt1'
_cod_database_code 4330714

loop_
_symmetry_equiv_pos_as_xyz
'x, y, z'
'-x, -y, -z'

loop_
_atom_site_label
_atom_site_fract_x
_atom_site_fract_y
_atom_site_fract_z
_atom_site_U_iso_or_equiv
_atom_site_adp_type
_atom_site_occupancy
_atom_site_symmetry_multiplicity
_atom_site_calc_flag
_atom_site_refinement_flags
Pt1 0.19762(3) 0.42882(2) 0.35961(2) 0.03561(15) Uani 1 1 d .
P1 -0.4059(3) -0.1732(2) 0.11122(16) 0.0428(4) Uani 1 1 d .
F1 -0.4886(7) -0.1762(5) 0.2258(4) 0.0613(12) Uani 1 1 d .
F2 -0.3827(6) -0.0077(5) 0.1356(4) 0.0559(11) Uani 1 1 d .
F3 -0.2262(7) -0.1165(6) 0.1890(5) 0.0733(14) Uani 1 1 d .
F4 -0.4302(7) -0.3380(5) 0.0877(4) 0.0606(12) Uani 1 1 d .
F5 -0.5853(6) -0.2277(6) 0.0374(5) 0.0645(13) Uani 1 1 d .
F6 -0.3248(7) -0.1714(5) -0.0023(4) 0.0602(12) Uani 1 1 d .
N1 0.2755(8) 0.2633(6) 0.3608(5) 0.0402(13) Uani 1 1 d .
N2 0.2772(8) 0.4850(7) 0.5270(5) 0.0352(13) Uani 1 1 d .
N3 0.1135(8) 0.3673(7) 0.1862(5) 0.0369(13) Uani 1 1 d .
C1 0.2756(9) 0.1535(7) 0.2689(6) 0.0405(14) Uani 1 1 d .
C2 0.3351(10) 0.0543(9) 0.2858(7) 0.0439(17) Uani 1 1 d .
C3 0.3901(9) 0.0618(8) 0.3962(7) 0.0435(15) Uani 1 1 d .
C4 0.3908(9) 0.1746(7) 0.4904(6) 0.0409(14) Uani 1 1 d .
C5 0.3341(9) 0.2733(7) 0.4724(6) 0.0399(14) Uani 1 1 d .
C6 0.3363(9) 0.3999(7) 0.5657(6) 0.0387(14) Uani 1 1 d .
C7 0.3883(9) 0.4339(7) 0.6846(6) 0.0407(15) Uani 1 1 d .
C8 0.3834(9) 0.5593(8) 0.7606(7) 0.0419(16) Uani 1 1 d .
C9 0.3233(9) 0.6446(8) 0.7180(6) 0.0418(16) Uani 1 1 d .
C10 0.2692(9) 0.6054(7) 0.5992(6) 0.0397(15) Uani 1 1 d .
C11 0.1974(9) 0.6776(7) 0.5351(7) 0.0417(15) Uani 1 1 d .
C12 0.1764(9) 0.8048(8) 0.5892(7) 0.0445(16) Uani 1 1 d .
C13 0.0987(9) 0.8588(8) 0.5232(8) 0.0491(18) Uani 1 1 d .
C14 0.0427(10) 0.7886(8) 0.4040(7) 0.0434(17) Uani 1 1 d .
C15 0.0689(9) 0.6650(8) 0.3506(7) 0.0429(15) Uani 1 1 d .
C16 0.1468(8) 0.6086(7) 0.4143(6) 0.0365(14) Uani 1 1 d .
C17 -0.0117(9) 0.2369(8) 0.1317(6) 0.0413(15) Uani 1 1 d .
C18 -0.0721(9) 0.1875(8) 0.0134(6) 0.0440(15) Uani 1 1 d .
C19 0.0014(11) 0.2750(9) -0.0515(7) 0.0492(18) Uani 1 1 d .
C20 0.1297(10) 0.4088(8) 0.0023(7) 0.0474(17) Uani 1 1 d .
C21 0.1838(9) 0.4532(8) 0.1220(6) 0.0435(15) Uani 1 1 d .
H1 0.2340 0.1451 0.1919 0.049 Uiso 1 1 calc R
H2 0.3379 -0.0195 0.2204 0.053 Uiso 1 1 calc R
H3 0.4273 -0.0085 0.4085 0.052 Uiso 1 1 calc R
H4 0.4310 0.1826 0.5676 0.049 Uiso 1 1 calc R
H7 0.4264 0.3733 0.7135 0.049 Uiso 1 1 calc R
H8 0.4215 0.5862 0.8421 0.050 Uiso 1 1 calc R
H9 0.3193 0.7295 0.7700 0.050 Uiso 1 1 calc R
H12 0.2152 0.8537 0.6707 0.053 Uiso 1 1 calc R
H13 0.0834 0.9450 0.5596 0.059 Uiso 1 1 calc R
H14 -0.0133 0.8250 0.3594 0.052 Uiso 1 1 calc R
H15 0.0325 0.6183 0.2687 0.051 Uiso 1 1 calc R
H17 -0.0608 0.1760 0.1765 0.050 Uiso 1 1 calc R
H18 -0.1624 0.0952 -0.0225 0.053 Uiso 1 1 calc R
H19 -0.0367 0.2428 -0.1334 0.059 Uiso 1 1 calc R
H20 0.1809 0.4703 -0.0417 0.057 Uiso 1 1 calc R
H21 0.2723 0.5461 0.1597 0.052 Uiso 1 1 calc R

loop_
_atom_site_aniso_label
_atom_site_aniso_U_11
_atom_site_aniso_U_22
_atom_site_aniso_U_33
_atom_site_aniso_U_12
_atom_site_aniso_U_13
_atom_site_aniso_U_23
Pt1 0.0347(2) 0.0390(2) 0.0326(2) 0.01561(14) 0.00696(15) 0.00987(13)
P1 0.0468(11) 0.0444(9) 0.0381(9) 0.0208(8) 0.0088(8) 0.0116(7)
F1 0.082(4) 0.066(3) 0.053(3) 0.043(3) 0.032(3) 0.023(2)
F2 0.066(3) 0.044(2) 0.056(3) 0.023(2) 0.014(2) 0.0129(19)
F3 0.066(3) 0.082(3) 0.065(3) 0.039(3) -0.001(3) 0.004(3)
F4 0.076(3) 0.051(2) 0.065(3) 0.033(2) 0.027(3) 0.020(2)
F5 0.054(3) 0.066(3) 0.064(3) 0.024(2) 0.004(3) 0.010(2)
F6 0.070(3) 0.061(3) 0.051(3) 0.026(2) 0.024(2) 0.018(2)
N1 0.040(3) 0.042(3) 0.047(3) 0.022(2) 0.018(3) 0.017(3)
N2 0.034(3) 0.045(3) 0.024(3) 0.016(3) 0.004(2) 0.007(2)
N3 0.041(3) 0.045(3) 0.026(3) 0.022(3) 0.008(3) 0.007(2)
C1 0.040(4) 0.043(3) 0.035(3) 0.017(3) 0.007(3) 0.008(3)
C2 0.036(4) 0.046(4) 0.049(4) 0.017(3) 0.011(3) 0.014(3)
C3 0.035(4) 0.043(3) 0.051(4) 0.016(3) 0.008(3) 0.013(3)
C4 0.039(4) 0.040(3) 0.037(3) 0.013(3) 0.002(3) 0.008(3)
C5 0.039(4) 0.037(3) 0.038(3) 0.010(3) 0.011(3) 0.010(3)
C6 0.035(3) 0.045(3) 0.037(3) 0.017(3) 0.004(3) 0.012(3)
C7 0.042(4) 0.041(3) 0.037(3) 0.016(3) 0.000(3) 0.011(3)
C8 0.031(4) 0.050(4) 0.036(4) 0.011(3) 0.002(3) 0.009(3)
C9 0.038(4) 0.042(3) 0.040(4) 0.017(3) 0.012(3) 0.004(3)
C10 0.037(4) 0.040(3) 0.042(4) 0.018(3) 0.014(3) 0.009(3)
C11 0.041(4) 0.040(3) 0.046(4) 0.018(3) 0.012(3) 0.013(3)
C12 0.042(4) 0.048(4) 0.045(4) 0.017(3) 0.018(3) 0.016(3)
C13 0.046(4) 0.038(3) 0.067(5) 0.018(3) 0.025(4) 0.018(3)
C14 0.041(4) 0.044(4) 0.052(4) 0.021(3) 0.017(4) 0.019(3)
C15 0.044(4) 0.043(3) 0.045(4) 0.019(3) 0.009(3) 0.016(3)
C16 0.032(3) 0.032(3) 0.046(4) 0.015(2) 0.012(3) 0.011(3)
C17 0.042(4) 0.042(3) 0.038(4) 0.017(3) 0.007(3) 0.011(3)
C18 0.042(4) 0.044(3) 0.039(4) 0.014(3) 0.001(3) 0.009(3)
C19 0.052(5) 0.059(4) 0.038(4) 0.026(4) 0.005(4) 0.015(3)
C20 0.050(4) 0.053(4) 0.043(4) 0.021(3) 0.012(4) 0.021(3)
C21 0.041(4) 0.049(4) 0.041(4) 0.017(3) 0.008(3) 0.017(3)

loop_
_atom_type_symbol
_atom_type_description
_atom_type_scat_dispersion_real
_atom_type_scat_dispersion_imag
_atom_type_scat_source
C C 0.0181 0.0091 'International Tables Vol C Tables 4.2.6.8 and 6.1.1.4'
H H 0.0000 0.0000 'International Tables Vol C Tables 4.2.6.8 and 6.1.1.4'
N N 0.0311 0.0180 'International Tables Vol C Tables 4.2.6.8 and 6.1.1.4'
F F 0.0727 0.0534 'International Tables Vol C Tables 4.2.6.8 and 6.1.1.4'
P P 0.2955 0.4335 'International Tables Vol C Tables 4.2.6.8 and 6.1.1.4'
Pt Pt -4.5932 6.9264 'International Tables Vol C Tables 4.2.6.8 and 6.1.1.4'

loop_
_geom_angle_atom_site_label_1
_geom_angle_atom_site_label_2
_geom_angle_atom_site_label_3
_geom_angle
N2 Pt1 N3 179.1(2)
N2 Pt1 C16 81.2(3)
N3 Pt1 C16 99.5(3)
N2 Pt1 N1 80.4(2)
N3 Pt1 N1 98.9(2)
C16 Pt1 N1 161.6(3)
F5 P1 F6 91.3(3)
F5 P1 F4 90.1(3)
F6 P1 F4 89.7(3)
F5 P1 F3 178.5(3)
F6 P1 F3 90.2(3)
F4 P1 F3 90.5(3)
F5 P1 F2 89.8(3)
F6 P1 F2 90.8(3)
F4 P1 F2 179.5(3)
F3 P1 F2 89.7(3)
F5 P1 F1 88.6(3)
F6 P1 F1 179.6(3)
F4 P1 F1 89.9(3)
F3 P1 F1 90.0(3)
F2 P1 F1 89.6(3)
C1 N1 C5 119.0(6)
C1 N1 Pt1 128.9(5)
C5 N1 Pt1 112.2(4)
C10 N2 C6 122.7(6)
C10 N2 Pt1 119.0(5)
C6 N2 Pt1 118.3(5)
C17 N3 C21 118.4(6)
C17 N3 Pt1 120.1(5)
C21 N3 Pt1 121.5(5)
N1 C1 C2 121.1(7)
N1 C1 H1 119.40
C2 C1 H1 119.40
C3 C2 C1 120.2(7)
C3 C2 H2 119.90
C1 C2 H2 119.90
C2 C3 C4 118.7(7)
C2 C3 H3 120.60
C4 C3 H3 120.60
C5 C4 C3 120.4(7)
C5 C4 H4 119.80
C3 C4 H4 119.80
C4 C5 N1 120.5(6)
C4 C5 C6 124.5(7)
N1 C5 C6 114.9(6)
N2 C6 C7 119.7(6)
N2 C6 C5 114.1(6)
C7 C6 C5 126.1(6)
C6 C7 C8 118.4(7)
C6 C7 H7 120.80
C8 C7 H7 120.80
C9 C8 C7 120.4(7)
C9 C8 H8 119.80
C7 C8 H8 119.80
C10 C9 C8 119.5(6)
C10 C9 H9 120.30
C8 C9 H9 120.30
N2 C10 C9 119.2(6)
N2 C10 C11 112.0(6)
C9 C10 C11 128.7(6)
C12 C11 C16 120.6(7)
C12 C11 C10 123.6(7)
C16 C11 C10 115.8(6)
C13 C12 C11 119.3(7)
C13 C12 H12 120.30
C11 C12 H12 120.30
C12 C13 C14 120.7(7)
C12 C13 H13 119.70
C14 C13 H13 119.70
C15 C14 C13 119.5(7)
C15 C14 H14 120.20
C13 C14 H14 120.20
C16 C15 C14 121.1(7)
C16 C15 H15 119.40
C14 C15 H15 119.40
C15 C16 C11 118.7(6)
C15 C16 Pt1 129.4(5)
C11 C16 Pt1 111.9(5)
N3 C17 C18 122.8(7)
N3 C17 H17 118.60
C18 C17 H17 118.60
C19 C18 C17 118.4(7)
C19 C18 H18 120.80
C17 C18 H18 120.80
C20 C19 C18 119.9(8)
C20 C19 H19 120.10
C18 C19 H19 120.10
C19 C20 C21 119.0(7)
C19 C20 H20 120.50
C21 C20 H20 120.50
N3 C21 C20 121.5(7)
N3 C21 H21 119.30
C20 C21 H21 119.30

loop_
_geom_bond_atom_site_label_1
_geom_bond_atom_site_label_2
_geom_bond_distance
Pt1 N2 1.952(6)
Pt1 N3 2.022(6)
Pt1 C16 2.036(6)
Pt1 N1 2.089(6)
P1 F5 1.580(6)
P1 F6 1.592(5)
P1 F4 1.592(5)
P1 F3 1.598(6)
P1 F2 1.600(4)
P1 F1 1.612(5)
N1 C1 1.360(9)
N1 C5 1.379(10)
N2 C10 1.349(9)
N2 C6 1.352(9)
N3 C17 1.340(10)
N3 C21 1.350(9)
C1 C2 1.379(11)
C1 H1 0.9500
C2 C3 1.366(12)
C2 H2 0.9500
C3 C4 1.394(10)
C3 H3 0.9500
C4 C5 1.363(10)
C4 H4 0.9500
C5 C6 1.478(9)
C6 C7 1.388(10)
C7 C8 1.395(10)
C7 H7 0.9500
C8 C9 1.384(12)
C8 H8 0.9500
C9 C10 1.383(11)
C9 H9 0.9500
C10 C11 1.481(10)
C11 C12 1.396(10)
C11 C16 1.399(10)
C12 C13 1.377(11)
C12 H12 0.9500
C13 C14 1.387(12)
C13 H13 0.9500
C14 C15 1.386(10)
C14 H14 0.9500
C15 C16 1.380(10)
C15 H15 0.9500
C17 C18 1.378(10)
C17 H17 0.9500
C18 C19 1.375(11)
C18 H18 0.9500
C19 C20 1.371(12)
C19 H19 0.9500
C20 C21 1.388(11)
C20 H20 0.9500
C21 H21 0.9500

loop_
_geom_torsion_atom_site_label_1
_geom_torsion_atom_site_label_2
_geom_torsion_atom_site_label_3
_geom_torsion_atom_site_label_4
_geom_torsion
N2 Pt1 N1 C1 -177.4(6)
N3 Pt1 N1 C1 3.2(6)
C16 Pt1 N1 C1 -178.4(7)
N2 Pt1 N1 C5 2.2(5)
N3 Pt1 N1 C5 -177.2(5)
C16 Pt1 N1 C5 1.2(10)
N3 Pt1 N2 C10 -139(12)
C16 Pt1 N2 C10 -1.1(5)
N1 Pt1 N2 C10 179.2(6)
N3 Pt1 N2 C6 40(13)
C16 Pt1 N2 C6 178.0(6)
N1 Pt1 N2 C6 -1.6(5)
N2 Pt1 N3 C17 19(13)
C16 Pt1 N3 C17 -118.4(5)
N1 Pt1 N3 C17 61.1(6)
N2 Pt1 N3 C21 -159(12)
C16 Pt1 N3 C21 63.5(6)
N1 Pt1 N3 C21 -117.0(6)
C5 N1 C1 C2 -0.9(10)
Pt1 N1 C1 C2 178.7(5)
N1 C1 C2 C3 2.2(11)
C1 C2 C3 C4 -2.4(11)
C2 C3 C4 C5 1.4(11)
C3 C4 C5 N1 -0.1(10)
C3 C4 C5 C6 -177.2(6)
C1 N1 C5 C4 -0.2(10)
Pt1 N1 C5 C4 -179.8(5)
C1 N1 C5 C6 177.2(6)
Pt1 N1 C5 C6 -2.4(7)
C10 N2 C6 C7 1.4(11)
Pt1 N2 C6 C7 -177.7(5)
C10 N2 C6 C5 179.9(6)
Pt1 N2 C6 C5 0.8(8)
C4 C5 C6 N2 178.5(7)
N1 C5 C6 N2 1.2(9)
C4 C5 C6 C7 -3.1(11)
N1 C5 C6 C7 179.6(7)
N2 C6 C7 C8 -2.3(10)
C5 C6 C7 C8 179.4(7)
C6 C7 C8 C9 1.9(11)
C7 C8 C9 C10 -0.5(11)
C6 N2 C10 C9 0.0(10)
Pt1 N2 C10 C9 179.1(5)
C6 N2 C10 C11 -179.1(6)
Pt1 N2 C10 C11 0.0(8)
C8 C9 C10 N2 -0.5(10)
C8 C9 C10 C11 178.5(7)
N2 C10 C11 C12 -179.5(6)
C9 C10 C11 C12 1.5(12)
N2 C10 C11 C16 1.7(9)
C9 C10 C11 C16 -177.3(7)
C16 C11 C12 C13 2.7(10)
C10 C11 C12 C13 -175.9(6)
C11 C12 C13 C14 -0.4(11)
C12 C13 C14 C15 -1.6(11)
C13 C14 C15 C16 1.4(11)
C14 C15 C16 C11 0.9(10)
C14 C15 C16 Pt1 178.9(5)
C12 C11 C16 C15 -3.0(10)
C10 C11 C16 C15 175.8(6)
C12 C11 C16 Pt1 178.7(5)
C10 C11 C16 Pt1 -2.6(8)
N2 Pt1 C16 C15 -176.2(7)
N3 Pt1 C16 C15 3.2(7)
N1 Pt1 C16 C15 -175.2(6)
N2 Pt1 C16 C11 2.0(5)
N3 Pt1 C16 C11 -178.6(5)
N1 Pt1 C16 C11 3.0(10)
C21 N3 C17 C18 -0.4(11)
Pt1 N3 C17 C18 -178.6(5)
N3 C17 C18 C19 1.1(11)
C17 C18 C19 C20 -1.0(12)
C18 C19 C20 C21 0.3(12)
C17 N3 C21 C20 -0.3(11)
Pt1 N3 C21 C20 177.8(5)
C19 C20 C21 N3 0.4(11)
